data_4021780
loop_
_publ_author_name
'Chao Chen'
'Chanjuan Xi'
'Yuanyuan Liu'
'Xiaoyin Hong'

_publ_contact_author
;
Dr. Chanjuan Xi
Department of Chemistry, Tsinghua University
Beijing 100084
China
;
_publ_section_title
;
 Generation of Benzocyclobutadiene Derivatives from
 Zirconaindene Derivatives
;
_journal_name_full 'Journal of Organic Chemistry'
_journal_page_first 5373
_journal_page_last 5376
_journal_paper_doi 10.1021/jo060334s
_journal_volume 71
_journal_year 2006
_chemical_formula_moiety 'C26 H18'
_chemical_formula_sum 'C26 H18'
_chemical_formula_weight 330.40
_chemical_name_systematic
; 
9,10,diphenylphenanthrene 
;
_space_group_IT_number 88
_symmetry_cell_setting tetragonal
_symmetry_space_group_name_Hall '-I 4ad'
_symmetry_space_group_name_H-M 'I 41/a :2'
_atom_sites_solution_hydrogens geom
_atom_sites_solution_primary direct
_atom_sites_solution_secondary difmap
_audit_creation_method SHELXL-97
_cell_angle_alpha 90.00
_cell_angle_beta 90.00
_cell_angle_gamma 90.00
_cell_formula_units_Z 16
_cell_length_a 26.953(3)
_cell_length_b 26.953(3)
_cell_length_c 9.978(3)
_cell_measurement_reflns_used 38
_cell_measurement_temperature 295(2)
_cell_measurement_theta_max 12.44
_cell_measurement_theta_min 3.02
_cell_volume 7249(2)
_computing_cell_refinement XSCANS
_computing_data_collection 'XSCANS (Bruker, 1997)'
_computing_data_reduction XSCANS
_computing_molecular_graphics SHELXTL
_computing_publication_material SHELXTL
_computing_structure_refinement SHELXTL
_computing_structure_solution 'SHELXTL (Bruker, 1997)'
_diffrn_ambient_temperature 293(2)
_diffrn_measured_fraction_theta_full 0.955
_diffrn_measured_fraction_theta_max 0.955
_diffrn_measurement_device_type 'Bruker P4'
_diffrn_measurement_method '\w scans'
_diffrn_radiation_monochromator graphite
_diffrn_radiation_source 'fine-focus sealed tube'
_diffrn_radiation_type MoK\a
_diffrn_radiation_wavelength 0.71073
_diffrn_reflns_av_R_equivalents 0.0691
_diffrn_reflns_av_sigmaI/netI 0.1906
_diffrn_reflns_limit_h_max 32
_diffrn_reflns_limit_h_min -1
_diffrn_reflns_limit_k_max 32
_diffrn_reflns_limit_k_min -1
_diffrn_reflns_limit_l_max 1
_diffrn_reflns_limit_l_min -11
_diffrn_reflns_number 3868
_diffrn_reflns_theta_full 25.00
_diffrn_reflns_theta_max 25.00
_diffrn_reflns_theta_min 2.14
_diffrn_standards_decay_% 0
_diffrn_standards_interval_count 97
_diffrn_standards_number 3
_exptl_absorpt_coefficient_mu 0.068
_exptl_absorpt_correction_type none
_exptl_crystal_colour colorless
_exptl_crystal_density_diffrn 1.211
_exptl_crystal_density_method 'not measured'
_exptl_crystal_description needle
_exptl_crystal_F_000 2784
_exptl_crystal_size_max 0.3
_exptl_crystal_size_mid 0.06
_exptl_crystal_size_min 0.06
_refine_diff_density_max 0.135
_refine_diff_density_min -0.136
_refine_diff_density_rms 0.035
_refine_ls_extinction_method none
_refine_ls_goodness_of_fit_ref 0.795
_refine_ls_hydrogen_treatment constr
_refine_ls_matrix_type full
_refine_ls_number_parameters 235
_refine_ls_number_reflns 3042
_refine_ls_number_restraints 0
_refine_ls_restrained_S_all 0.795
_refine_ls_R_factor_all 0.3153
_refine_ls_R_factor_gt 0.0800
_refine_ls_shift/su_max 0.000
_refine_ls_shift/su_mean 0.000
_refine_ls_structure_factor_coef Fsqd
_refine_ls_weighting_details 'calc w=1/[\s^2^(Fo^2^)+(0.001P)^2^] where P=(Fo^2^+2Fc^2^)/3'
_refine_ls_weighting_scheme calc
_refine_ls_wR_factor_gt 0.0889
_refine_ls_wR_factor_ref 0.1412
_reflns_number_gt 587
_reflns_number_total 3042
_reflns_threshold_expression 'I>2\s (I)'
_cod_data_source_file jo060334ssi20060419_112406.cif
_cod_depositor_comments
;
The following automatic conversions were performed:
'_symmetry_cell_setting' value 'Tetragonal' changed to 'tetragonal'
according to '/home/saulius/struct/CIF-dictionaries/cif_core.dic'
dictionary named 'cif_core.dic' version 2.4.1 from 2010-06-29.

Automatic conversion script
Id: cif_fix_enum 1527 2010-12-29 10:47:43Z saulius 
;
_cod_original_sg_symbol_H-M 'I 41/a'
_cod_database_code 4021780

loop_
_symmetry_equiv_pos_as_xyz
'x, y, z'
'-x+1/2, -y, z+1/2'
'-y+3/4, x+1/4, z+1/4'
'y+3/4, -x+3/4, z+3/4'
'x+1/2, y+1/2, z+1/2'
'-x+1, -y+1/2, z+1'
'-y+5/4, x+3/4, z+3/4'
'y+5/4, -x+5/4, z+5/4'
'-x, -y, -z'
'x-1/2, y, -z-1/2'
'y-3/4, -x-1/4, -z-1/4'
'-y-3/4, x-3/4, -z-3/4'
'-x+1/2, -y+1/2, -z+1/2'
'x, y+1/2, -z'
'y-1/4, -x+1/4, -z+1/4'
'-y-1/4, x-1/4, -z-1/4'

loop_
_atom_site_label
_atom_site_type_symbol
_atom_site_fract_x
_atom_site_fract_y
_atom_site_fract_z
_atom_site_U_iso_or_equiv
_atom_site_adp_type
_atom_site_occupancy
_atom_site_symmetry_multiplicity
_atom_site_calc_flag
_atom_site_refinement_flags
C1 C 0.2709(3) 0.1014(3) 0.5644(7) 0.089(2) Uani 1 1 d .
H1A H 0.3004 0.0836 0.5710 0.107 Uiso 1 1 calc R
C2 C 0.2269(3) 0.0768(2) 0.5812(7) 0.090(2) Uani 1 1 d .
H2A H 0.2267 0.0428 0.5960 0.108 Uiso 1 1 calc R
C3 C 0.1822(3) 0.1030(3) 0.5761(7) 0.091(2) Uani 1 1 d .
H3A H 0.1523 0.0865 0.5883 0.109 Uiso 1 1 calc R
C4 C 0.1825(2) 0.1532(3) 0.5531(6) 0.078(2) Uani 1 1 d .
H4A H 0.1526 0.1704 0.5506 0.094 Uiso 1 1 calc R
C5 C 0.2271(3) 0.1792(2) 0.5331(6) 0.0647(19) Uani 1 1 d .
C6 C 0.2282(3) 0.2330(2) 0.5091(6) 0.069(2) Uani 1 1 d .
C7 C 0.2715(3) 0.2575(2) 0.4925(7) 0.070(2) Uani 1 1 d .
C8 C 0.3180(3) 0.2307(3) 0.4978(7) 0.070(2) Uani 1 1 d .
C9 C 0.3632(3) 0.2568(2) 0.4820(7) 0.084(2) Uani 1 1 d .
H9A H 0.3627 0.2909 0.4669 0.100 Uiso 1 1 calc R
C10 C 0.4077(3) 0.2322(3) 0.4887(7) 0.091(2) Uani 1 1 d .
H10A H 0.4373 0.2498 0.4808 0.110 Uiso 1 1 calc R
C11 C 0.4088(2) 0.1811(3) 0.5072(7) 0.093(3) Uani 1 1 d .
H11A H 0.4390 0.1644 0.5099 0.111 Uiso 1 1 calc R
C12 C 0.3657(3) 0.1556(2) 0.5212(7) 0.088(2) Uani 1 1 d .
H12A H 0.3670 0.1214 0.5337 0.106 Uiso 1 1 calc R
C13 C 0.3194(3) 0.1790(3) 0.5176(7) 0.073(2) Uani 1 1 d .
C14 C 0.2733(3) 0.1533(3) 0.5373(6) 0.071(2) Uani 1 1 d .
C15 C 0.1789(3) 0.2594(2) 0.5053(8) 0.070(2) Uani 1 1 d .
C16 C 0.1565(3) 0.2734(2) 0.6245(8) 0.095(2) Uani 1 1 d .
H16A H 0.1720 0.2665 0.7057 0.114 Uiso 1 1 calc R
C17 C 0.1110(3) 0.2976(3) 0.6233(9) 0.106(3) Uani 1 1 d .
H17A H 0.0964 0.3078 0.7030 0.127 Uiso 1 1 calc R
C18 C 0.0881(3) 0.3063(3) 0.5028(10) 0.112(3) Uani 1 1 d .
H18A H 0.0567 0.3207 0.5020 0.135 Uiso 1 1 calc R
C19 C 0.1099(3) 0.2943(3) 0.3852(9) 0.112(3) Uani 1 1 d .
H19A H 0.0950 0.3023 0.3039 0.134 Uiso 1 1 calc R
C20 C 0.1554(3) 0.2697(3) 0.3893(8) 0.096(3) Uani 1 1 d .
H20A H 0.1700 0.2601 0.3090 0.115 Uiso 1 1 calc R
C21 C 0.2724(2) 0.3129(3) 0.4697(8) 0.072(2) Uani 1 1 d .
C22 C 0.2620(2) 0.3316(3) 0.3454(7) 0.085(2) Uani 1 1 d .
H22A H 0.2545 0.3102 0.2751 0.102 Uiso 1 1 calc R
C23 C 0.2626(2) 0.3826(3) 0.3237(7) 0.085(2) Uani 1 1 d .
H23A H 0.2556 0.3953 0.2391 0.103 Uiso 1 1 calc R
C24 C 0.2735(2) 0.4138(3) 0.4272(8) 0.087(2) Uani 1 1 d .
H24A H 0.2737 0.4479 0.4126 0.105 Uiso 1 1 calc R
C25 C 0.2842(3) 0.3959(3) 0.5514(8) 0.101(3) Uani 1 1 d .
H25A H 0.2923 0.4173 0.6209 0.122 Uiso 1 1 calc R
C26 C 0.2826(3) 0.3442(3) 0.5728(8) 0.103(3) Uani 1 1 d .
H26A H 0.2886 0.3315 0.6579 0.124 Uiso 1 1 calc R

loop_
_atom_site_aniso_label
_atom_site_aniso_U_11
_atom_site_aniso_U_22
_atom_site_aniso_U_33
_atom_site_aniso_U_23
_atom_site_aniso_U_13
_atom_site_aniso_U_12
C1 0.080(6) 0.082(6) 0.106(7) 0.003(5) -0.013(5) 0.005(5)
C2 0.112(6) 0.076(6) 0.083(6) -0.003(5) -0.012(6) 0.000(6)
C3 0.114(7) 0.071(5) 0.087(6) -0.015(5) -0.024(6) -0.008(5)
C4 0.075(5) 0.078(5) 0.082(6) -0.008(5) 0.009(4) -0.011(4)
C5 0.070(5) 0.067(5) 0.056(5) -0.002(4) -0.006(4) 0.005(4)
C6 0.083(5) 0.067(5) 0.058(5) -0.005(4) -0.007(5) 0.021(5)
C7 0.081(5) 0.071(5) 0.057(5) 0.008(4) 0.001(5) -0.002(5)
C8 0.089(6) 0.063(5) 0.058(5) -0.002(4) 0.001(5) -0.003(5)
C9 0.082(5) 0.084(5) 0.084(6) 0.004(5) 0.002(5) 0.010(5)
C10 0.087(6) 0.085(6) 0.103(6) 0.015(6) -0.002(6) -0.021(5)
C11 0.065(5) 0.111(7) 0.101(6) -0.001(6) -0.012(5) 0.002(5)
C12 0.082(5) 0.080(5) 0.104(6) 0.001(5) -0.018(6) 0.016(5)
C13 0.083(6) 0.063(5) 0.075(5) -0.002(5) 0.000(5) 0.002(4)
C14 0.091(6) 0.067(5) 0.056(5) 0.006(4) 0.001(5) 0.001(5)
C15 0.085(6) 0.056(4) 0.068(5) -0.010(5) -0.001(5) -0.009(4)
C16 0.118(7) 0.100(6) 0.067(6) -0.011(5) 0.005(6) 0.016(5)
C17 0.121(8) 0.106(7) 0.089(7) -0.018(6) 0.028(6) 0.014(6)
C18 0.085(6) 0.139(8) 0.113(7) -0.012(8) 0.013(7) 0.003(6)
C19 0.102(7) 0.137(7) 0.096(7) -0.004(7) -0.019(6) 0.025(6)
C20 0.092(6) 0.122(7) 0.073(6) -0.018(6) -0.021(5) 0.003(5)
C21 0.075(5) 0.069(5) 0.073(6) 0.001(5) 0.002(5) -0.012(4)
C22 0.094(6) 0.097(6) 0.064(5) -0.007(5) -0.005(5) 0.010(5)
C23 0.097(5) 0.075(5) 0.084(6) 0.016(5) 0.004(5) 0.003(5)
C24 0.083(5) 0.087(6) 0.093(6) -0.017(6) 0.001(6) 0.003(5)
C25 0.144(8) 0.090(6) 0.070(6) -0.014(5) -0.009(6) -0.008(6)
C26 0.139(7) 0.086(6) 0.085(6) -0.005(5) 0.003(6) -0.008(6)

loop_
_atom_type_symbol
_atom_type_description
_atom_type_scat_dispersion_real
_atom_type_scat_dispersion_imag
_atom_type_scat_source
C C 0.0033 0.0016 'International Tables Vol C Tables 4.2.6.8 and 6.1.1.4'
H H 0.0000 0.0000 'International Tables Vol C Tables 4.2.6.8 and 6.1.1.4'

loop_
_geom_angle_atom_site_label_1
_geom_angle_atom_site_label_2
_geom_angle_atom_site_label_3
_geom_angle
C2 C1 C14 122.4(7)
C2 C1 H1A 118.8
C14 C1 H1A 118.8
C1 C2 C3 119.9(7)
C1 C2 H2A 120.1
C3 C2 H2A 120.1
C4 C3 C2 120.0(7)
C4 C3 H3A 120.0
C2 C3 H3A 120.0
C3 C4 C5 121.4(7)
C3 C4 H4A 119.3
C5 C4 H4A 119.3
C4 C5 C14 119.7(6)
C4 C5 C6 122.2(7)
C14 C5 C6 118.1(6)
C7 C6 C5 121.3(6)
C7 C6 C15 121.9(6)
C5 C6 C15 116.8(7)
C6 C7 C8 120.0(6)
C6 C7 C21 121.1(7)
C8 C7 C21 118.9(7)
C13 C8 C9 119.0(7)
C13 C8 C7 121.4(7)
C9 C8 C7 119.6(7)
C10 C9 C8 120.4(7)
C10 C9 H9A 119.8
C8 C9 H9A 119.8
C9 C10 C11 120.2(7)
C9 C10 H10A 119.9
C11 C10 H10A 119.9
C12 C11 C10 119.9(7)
C12 C11 H11A 120.0
C10 C11 H11A 120.0
C11 C12 C13 122.2(7)
C11 C12 H12A 118.9
C13 C12 H12A 118.9
C12 C13 C8 118.2(7)
C12 C13 C14 123.4(7)
C8 C13 C14 118.3(7)
C1 C14 C5 116.6(7)
C1 C14 C13 122.6(7)
C5 C14 C13 120.8(6)
C20 C15 C16 118.4(7)
C20 C15 C6 122.2(8)
C16 C15 C6 119.4(8)
C15 C16 C17 120.3(8)
C15 C16 H16A 119.8
C17 C16 H16A 119.8
C18 C17 C16 119.1(9)
C18 C17 H17A 120.5
C16 C17 H17A 120.5
C19 C18 C17 121.6(9)
C19 C18 H18A 119.2
C17 C18 H18A 119.2
C18 C19 C20 118.0(9)
C18 C19 H19A 121.0
C20 C19 H19A 121.0
C15 C20 C19 122.5(8)
C15 C20 H20A 118.8
C19 C20 H20A 118.8
C26 C21 C22 119.8(7)
C26 C21 C7 120.2(7)
C22 C21 C7 119.9(7)
C21 C22 C23 120.3(7)
C21 C22 H22A 119.9
C23 C22 H22A 119.9
C24 C23 C22 119.6(7)
C24 C23 H23A 120.2
C22 C23 H23A 120.2
C25 C24 C23 121.0(8)
C25 C24 H24A 119.5
C23 C24 H24A 119.5
C24 C25 C26 118.9(8)
C24 C25 H25A 120.6
C26 C25 H25A 120.6
C21 C26 C25 120.3(8)
C21 C26 H26A 119.8
C25 C26 H26A 119.8

loop_
_geom_bond_atom_site_label_1
_geom_bond_atom_site_label_2
_geom_bond_distance
C1 C2 1.369(7)
C1 C14 1.425(7)
C1 H1A 0.9300
C2 C3 1.396(7)
C2 H2A 0.9300
C3 C4 1.372(7)
C3 H3A 0.9300
C4 C5 1.405(7)
C4 H4A 0.9300
C5 C14 1.429(7)
C5 C6 1.469(7)
C6 C7 1.350(7)
C6 C15 1.507(8)
C7 C8 1.448(7)
C7 C21 1.510(8)
C8 C13 1.409(7)
C8 C9 1.415(7)
C9 C10 1.374(7)
C9 H9A 0.9300
C10 C11 1.390(7)
C10 H10A 0.9300
C11 C12 1.358(7)
C11 H11A 0.9300
C12 C13 1.399(7)
C12 H12A 0.9300
C13 C14 1.436(7)
C15 C20 1.350(8)
C15 C16 1.386(8)
C16 C17 1.389(8)
C16 H16A 0.9300
C17 C18 1.373(9)
C17 H17A 0.9300
C18 C19 1.351(9)
C18 H18A 0.9300
C19 C20 1.395(8)
C19 H19A 0.9300
C20 H20A 0.9300
C21 C26 1.360(8)
C21 C22 1.368(8)
C22 C23 1.390(7)
C22 H22A 0.9300
C23 C24 1.364(8)
C23 H23A 0.9300
C24 C25 1.361(8)
C24 H24A 0.9300
C25 C26 1.409(8)
C25 H25A 0.9300
C26 H26A 0.9300

loop_
_cod_related_entry_id
_cod_related_entry_database
_cod_related_entry_code
1 ChemSpider 547323
